data_7023309
loop_
_publ_author_name
'Men\'endez-Pedregal, Estefania'
'D\'iez, Josefina'
'Manteca, \'Angel'
'S\'anchez, Jes\'us'
'Bento, Ana C.'
'Garc\'ia-Navas, R\'osula'
'Mollinedo, Faustino'
'Gamasa, M. Pilar'
'Lastra, Elena'

_publ_section_title
;
 Antitumor activity of new enantiopure pybox-ruthenium complexes.
;
_journal_issue 38
_journal_name_full 'Dalton transactions (Cambridge, England : 2003)'
_journal_page_first 13955
_journal_page_last 13967
_journal_paper_doi 10.1039/c3dt51160j
_journal_volume 42
_journal_year 2013
_chemical_absolute_configuration ad
_chemical_compound_source synthesis
_chemical_formula_moiety 'C29 H32 Cl2 N6 O2 P Ru, C H2 Cl2, Cl'
_chemical_formula_sum 'C30 H34 Cl5 N6 O2 P Ru'
_chemical_formula_weight 819.92
_chemical_name_systematic
;
 ?
;
_space_group_IT_number 4
_symmetry_cell_setting monoclinic
_symmetry_Int_Tables_number 4
_symmetry_space_group_name_Hall 'P 2yb'
_symmetry_space_group_name_H-M 'P 1 21 1'
_atom_sites_solution_hydrogens geom
_atom_sites_solution_primary direct
_atom_sites_solution_secondary difmap
_audit_creation_method SHELXL-97
_cell_angle_alpha 90.00
_cell_angle_beta 107.283(1)
_cell_angle_gamma 90.00
_cell_formula_units_Z 2
_cell_length_a 10.5635(1)
_cell_length_b 14.7654(1)
_cell_length_c 11.8752(1)
_cell_measurement_reflns_used 4929
_cell_measurement_temperature 293(2)
_cell_measurement_theta_max 73.8376
_cell_measurement_theta_min 2.9896
_cell_volume 1768.60(3)
_computing_cell_refinement
;
CrysAlisPro, Oxford Diffraction Ltd.,
Version 1.171.33.32 (release 27-01-2009 CrysAlis171 .NET)
(compiled Jan 27 2009,14:17:37)
;
_computing_data_collection
;
CrysAlisPro, Oxford Diffraction Ltd.,
Version 1.171.33.32 (release 27-01-2009 CrysAlis171 .NET)
(compiled Jan 27 2009,14:17:37)
;
_computing_data_reduction
;
CrysAlisPro, Oxford Diffraction Ltd.,
Version 1.171.33.32 (release 27-01-2009 CrysAlis171 .NET)
(compiled Jan 27 2009,14:17:37)
;
_computing_molecular_graphics 'PLATON (Spek, 2007)'
_computing_publication_material 'WinGX publication routines (Farrugia, 1999'
_computing_structure_refinement 'SHELXL-97 (Sheldrick, 2008)'
_computing_structure_solution 'DIRDIF-2008 ( Beurskens, 2008)'
_diffrn_ambient_temperature 293(2)
_diffrn_detector_area_resol_mean 8.2640
_diffrn_measured_fraction_theta_full 0.960
_diffrn_measured_fraction_theta_max 0.960
_diffrn_measurement_device
; 
165 mm Onyx CCD detector in \k-geometry diffractometer
;
_diffrn_measurement_device_type 'Xcalibur, Onyx, Nova'
_diffrn_measurement_method '\w scans'
_diffrn_radiation_monochromator graphite
_diffrn_radiation_source 'Nova (Cu) X-ray Source'
_diffrn_radiation_type CuK\a
_diffrn_radiation_wavelength 1.54184
_diffrn_reflns_av_R_equivalents 0.0399
_diffrn_reflns_av_sigmaI/netI 0.0446
_diffrn_reflns_limit_h_max 7
_diffrn_reflns_limit_h_min -12
_diffrn_reflns_limit_k_max 10
_diffrn_reflns_limit_k_min -17
_diffrn_reflns_limit_l_max 14
_diffrn_reflns_limit_l_min -14
_diffrn_reflns_number 6937
_diffrn_reflns_theta_full 73.97
_diffrn_reflns_theta_max 73.97
_diffrn_reflns_theta_min 3.90
_exptl_absorpt_coefficient_mu 7.797
_exptl_absorpt_correction_T_max 1.00000
_exptl_absorpt_correction_T_min 0.83869
_exptl_absorpt_correction_type multi-scan
_exptl_absorpt_process_details
;
CrysAlisPro, Oxford Diffraction Ltd.,
Version 1.171.33.32 (release 27-01-2009 CrysAlis171 .NET)
(compiled Jan 27 2009,14:17:37)
Empirical absorption correction using spherical harmonics,
 implemented in SCALE3 ABSPACK scaling algorithm.
;
_exptl_crystal_colour violet
_exptl_crystal_density_diffrn 1.540
_exptl_crystal_density_method 'not measured'
_exptl_crystal_description prism
_exptl_crystal_F_000 832
_exptl_crystal_size_max 0.145
_exptl_crystal_size_mid 0.06
_exptl_crystal_size_min 0.008
_refine_diff_density_max 1.031
_refine_diff_density_min -0.841
_refine_diff_density_rms 0.093
_refine_ls_abs_structure_details 'Flack H D (1983), Acta Cryst. A39, 876-881'
_refine_ls_abs_structure_Flack 0.022(15)
_refine_ls_extinction_method none
_refine_ls_goodness_of_fit_ref 1.103
_refine_ls_hydrogen_treatment mixed
_refine_ls_matrix_type full
_refine_ls_number_parameters 419
_refine_ls_number_reflns 4524
_refine_ls_number_restraints 3
_refine_ls_restrained_S_all 1.103
_refine_ls_R_factor_all 0.0441
_refine_ls_R_factor_gt 0.0376
_refine_ls_shift/su_max 0.000
_refine_ls_shift/su_mean 0.000
_refine_ls_structure_factor_coef Fsqd
_refine_ls_weighting_details 'calc w=1/[\s^2^(Fo^2^)+(0.0625P)^2^+1.8399P] where P=(Fo^2^+2Fc^2^)/3'
_refine_ls_weighting_scheme calc
_refine_ls_wR_factor_gt 0.0974
_refine_ls_wR_factor_ref 0.1160
_reflns_number_gt 4087
_reflns_number_total 4524
_reflns_threshold_expression >2\s(I)
_cod_data_source_file c3dt51160j.txt
_cod_data_source_block 2a
_cod_original_sg_symbol_H-M 'P 21'
_cod_database_code 7023309

loop_
_symmetry_equiv_pos_as_xyz
'x, y, z'
'-x, y+1/2, -z'

loop_
_atom_site_label
_atom_site_type_symbol
_atom_site_fract_x
_atom_site_fract_y
_atom_site_fract_z
_atom_site_U_iso_or_equiv
_atom_site_adp_type
_atom_site_occupancy
_atom_site_symmetry_multiplicity
_atom_site_calc_flag
_atom_site_refinement_flags
_atom_site_disorder_assembly
_atom_site_disorder_group
C1 C 0.0767(8) 0.6910(5) 0.8675(6) 0.0401(17) Uani 1 1 d . . .
H1A H 0.1438 0.7295 0.8514 0.048 Uiso 1 1 calc R . .
H1B H 0.0077 0.6810 0.7938 0.048 Uiso 1 1 calc R . .
C2 C 0.0128(9) 0.5356(6) 0.9731(7) 0.0480(19) Uani 1 1 d . . .
H2A H -0.0595 0.5203 0.9036 0.058 Uiso 1 1 calc R . .
H2B H 0.0410 0.4804 1.0179 0.058 Uiso 1 1 calc R . .
C3 C 0.2538(7) 0.6256(6) 1.0719(7) 0.0456(19) Uani 1 1 d . . .
H3A H 0.2930 0.5751 1.1224 0.055 Uiso 1 1 calc R . .
H3B H 0.3254 0.6619 1.0602 0.055 Uiso 1 1 calc R . .
C4 C 0.1243(9) 0.7616(6) 1.0672(8) 0.0476(19) Uani 1 1 d . . .
H4A H 0.1953 0.7949 1.0495 0.057 Uiso 1 1 calc R . .
H4B H 0.0863 0.8000 1.1150 0.057 Uiso 1 1 calc R . .
C5 C 0.0682(9) 0.6305(6) 1.1535(7) 0.051(2) Uani 1 1 d . . .
H5A H 0.0271 0.6678 1.2000 0.062 Uiso 1 1 calc R . .
H5B H 0.1045 0.5774 1.2001 0.062 Uiso 1 1 calc R . .
C6 C -0.0893(8) 0.6815(6) 0.9797(8) 0.0482(19) Uani 1 1 d . . .
H6A H -0.1341 0.7176 1.0245 0.058 Uiso 1 1 calc R . .
H6B H -0.1542 0.6643 0.9062 0.058 Uiso 1 1 calc R . .
C7 C -0.1170(7) 0.5741(6) 0.6164(6) 0.0400(17) Uani 1 1 d . . .
C8 C -0.1495(7) 0.4893(7) 0.6475(7) 0.0494(18) Uani 1 1 d . . .
H8 H -0.0955 0.4401 0.6448 0.059 Uiso 1 1 calc R . .
C9 C -0.2627(9) 0.4768(7) 0.6828(9) 0.064(3) Uani 1 1 d . . .
H9 H -0.2830 0.4193 0.7044 0.076 Uiso 1 1 calc R . .
C10 C -0.3453(9) 0.5488(8) 0.6863(10) 0.064(3) Uani 1 1 d . . .
H10 H -0.4221 0.5398 0.7079 0.077 Uiso 1 1 calc R . .
C11 C -0.3132(9) 0.6309(9) 0.6582(9) 0.068(3) Uani 1 1 d . . .
H11 H -0.3677 0.6794 0.6629 0.081 Uiso 1 1 calc R . .
C12 C -0.1995(8) 0.6479(7) 0.6214(8) 0.055(2) Uani 1 1 d . . .
H12 H -0.1800 0.7060 0.6013 0.066 Uiso 1 1 calc R . .
C13 C 0.0045(7) 0.5903(6) 0.5793(7) 0.0413(17) Uani 1 1 d . . .
H13 H 0.0320 0.6536 0.5947 0.050 Uiso 1 1 calc R . .
C14 C -0.0179(8) 0.5691(8) 0.4474(7) 0.056(2) Uani 1 1 d . . .
H14A H -0.0995 0.5354 0.4153 0.067 Uiso 1 1 calc R . .
H14B H -0.0227 0.6245 0.4025 0.067 Uiso 1 1 calc R . .
C15 C 0.1608(6) 0.4962(7) 0.5568(5) 0.0389(13) Uani 1 1 d . . .
C16 C 0.2747(6) 0.4358(5) 0.5843(6) 0.0353(15) Uani 1 1 d . . .
C17 C 0.3273(8) 0.3866(7) 0.5095(7) 0.053(2) Uani 1 1 d . . .
H17 H 0.2925 0.3920 0.4281 0.063 Uiso 1 1 calc R . .
C18 C 0.4338(8) 0.3288(7) 0.5592(9) 0.054(2) Uani 1 1 d . . .
H18 H 0.4690 0.2939 0.5106 0.065 Uiso 1 1 calc R . .
C19 C 0.4869(8) 0.3232(6) 0.6799(9) 0.051(2) Uani 1 1 d . . .
H19 H 0.5596 0.2862 0.7133 0.061 Uiso 1 1 calc R . .
C20 C 0.4298(7) 0.3738(6) 0.7507(7) 0.0400(16) Uani 1 1 d . . .
C21 C 0.4647(7) 0.3786(6) 0.8773(7) 0.0419(17) Uani 1 1 d . . .
C22 C 0.5426(11) 0.3350(7) 1.0640(8) 0.067(3) Uani 1 1 d . . .
H22A H 0.6283 0.3461 1.1209 0.080 Uiso 1 1 calc R . .
H22B H 0.5040 0.2813 1.0875 0.080 Uiso 1 1 calc R . .
C23 C 0.4510(8) 0.4170(6) 1.0558(7) 0.0470(19) Uani 1 1 d . . .
H23 H 0.3765 0.3992 1.0842 0.056 Uiso 1 1 calc R . .
C24 C 0.5212(7) 0.4949(8) 1.1278(6) 0.0487(17) Uani 1 1 d . . .
C25 C 0.5851(9) 0.5606(7) 1.0814(10) 0.061(2) Uani 1 1 d . . .
H25 H 0.5807 0.5592 1.0021 0.073 Uiso 1 1 calc R . .
C26 C 0.6554(10) 0.6285(9) 1.1541(12) 0.083(4) Uani 1 1 d . . .
H26 H 0.6978 0.6731 1.1232 0.099 Uiso 1 1 calc R . .
C27 C 0.6629(12) 0.6303(10) 1.2724(13) 0.094(5) Uani 1 1 d . . .
H27 H 0.7115 0.6755 1.3210 0.113 Uiso 1 1 calc R . .
C28 C 0.5997(13) 0.5665(10) 1.3177(10) 0.087(4) Uani 1 1 d . . .
H28 H 0.6044 0.5684 1.3971 0.104 Uiso 1 1 calc R . .
C29 C 0.5294(9) 0.4994(12) 1.2478(7) 0.073(3) Uani 1 1 d . . .
H29 H 0.4863 0.4561 1.2799 0.088 Uiso 1 1 calc R . .
C30 C 0.2533(15) 0.8004(11) 0.5688(14) 0.125(7) Uani 1 1 d D . .
H30A H 0.3087 0.8531 0.5711 0.150 Uiso 1 1 calc R A 1
H30B H 0.2918 0.7644 0.6390 0.150 Uiso 1 1 calc R A 1
Cl1 Cl 0.1214(2) 0.36339(13) 0.81923(19) 0.0478(5) Uani 1 1 d . . .
Cl2 Cl 0.3696(2) 0.63016(14) 0.79168(18) 0.0470(4) Uani 1 1 d . . .
Cl3 Cl 0.8226(2) 0.87055(17) 0.79772(19) 0.0616(6) Uani 1 1 d . . .
Cl4 Cl 0.2410(4) 0.7366(3) 0.4426(4) 0.1196(14) Uani 1 1 d . B .
N1 N 0.0187(7) 0.7378(5) 0.9532(6) 0.0402(14) Uani 1 1 d . . .
N2 N -0.0353(7) 0.6007(5) 1.0459(6) 0.0468(16) Uani 1 1 d . . .
N3 N 0.1767(7) 0.6812(5) 1.1315(6) 0.0517(18) Uani 1 1 d . . .
N4 N 0.1181(5) 0.5297(4) 0.6393(5) 0.0335(13) Uani 1 1 d . . .
N5 N 0.3263(6) 0.4284(5) 0.7011(6) 0.0368(13) Uani 1 1 d . . .
N6 N 0.4013(6) 0.4337(5) 0.9286(5) 0.0386(13) Uani 1 1 d . . .
O1 O 0.5558(6) 0.3240(4) 0.9460(6) 0.0574(16) Uani 1 1 d . . .
O2 O 0.0968(5) 0.5147(5) 0.4434(4) 0.0518(18) Uani 1 1 d . . .
P1 P 0.15181(18) 0.58121(12) 0.92703(15) 0.0342(4) Uani 1 1 d . . .
Ru1 Ru 0.24243(4) 0.49893(4) 0.80724(4) 0.03044(12) Uani 1 1 d . . .
Cl5A Cl 0.091(2) 0.8337(16) 0.562(3) 0.194(12) Uani 0.50 1 d PD B 1
Cl5B Cl 0.104(2) 0.8260(12) 0.593(2) 0.188(12) Uani 0.50 1 d PD B 2
H1N H -0.028(16) 0.786(12) 0.929(14) 0.14(6) Uiso 1 1 d . . .

loop_
_atom_site_aniso_label
_atom_site_aniso_U_11
_atom_site_aniso_U_22
_atom_site_aniso_U_33
_atom_site_aniso_U_23
_atom_site_aniso_U_13
_atom_site_aniso_U_12
C1 0.044(4) 0.039(4) 0.040(4) -0.003(3) 0.017(3) 0.016(3)
C2 0.063(5) 0.036(4) 0.052(4) -0.007(4) 0.027(4) 0.003(4)
C3 0.036(4) 0.053(5) 0.042(4) -0.016(4) 0.002(3) 0.005(4)
C4 0.055(5) 0.028(4) 0.064(5) -0.009(4) 0.024(4) -0.001(4)
C5 0.072(6) 0.044(5) 0.045(4) -0.001(4) 0.027(4) 0.007(4)
C6 0.036(4) 0.054(5) 0.057(5) -0.013(4) 0.018(3) 0.003(4)
C7 0.032(3) 0.049(5) 0.034(3) -0.007(3) 0.004(3) 0.004(3)
C8 0.042(4) 0.042(5) 0.067(4) 0.006(5) 0.020(3) 0.000(5)
C9 0.048(5) 0.067(9) 0.081(6) -0.001(5) 0.026(4) -0.011(5)
C10 0.042(5) 0.069(7) 0.087(7) -0.010(6) 0.029(5) -0.003(5)
C11 0.040(5) 0.092(8) 0.069(6) -0.010(6) 0.014(4) 0.017(5)
C12 0.037(4) 0.060(6) 0.062(5) 0.002(4) 0.007(4) 0.005(4)
C13 0.032(3) 0.037(4) 0.050(4) 0.006(3) 0.004(3) 0.005(3)
C14 0.045(4) 0.083(7) 0.036(4) 0.007(4) 0.007(3) 0.018(5)
C15 0.039(3) 0.041(4) 0.037(3) -0.006(5) 0.012(2) -0.012(5)
C16 0.029(3) 0.036(4) 0.044(3) -0.014(3) 0.015(3) -0.005(3)
C17 0.047(4) 0.069(6) 0.046(4) -0.018(4) 0.019(3) -0.009(4)
C18 0.042(4) 0.055(5) 0.071(6) -0.025(5) 0.024(4) 0.003(4)
C19 0.035(4) 0.046(5) 0.077(6) -0.016(4) 0.023(4) 0.003(4)
C20 0.028(3) 0.037(4) 0.052(4) -0.004(3) 0.008(3) 0.005(3)
C21 0.032(3) 0.042(4) 0.051(4) 0.008(4) 0.010(3) 0.014(3)
C22 0.076(6) 0.061(6) 0.051(5) 0.003(4) 0.001(4) 0.034(5)
C23 0.042(4) 0.049(5) 0.047(4) 0.010(4) 0.007(3) 0.008(4)
C24 0.037(3) 0.049(4) 0.049(3) -0.003(5) -0.004(3) 0.017(5)
C25 0.042(4) 0.055(6) 0.075(6) -0.017(5) 0.000(4) 0.009(4)
C26 0.047(5) 0.077(8) 0.110(9) -0.021(7) 0.003(6) 0.008(5)
C27 0.062(7) 0.077(9) 0.113(11) -0.047(8) -0.023(7) 0.015(6)
C28 0.085(8) 0.096(10) 0.055(6) -0.024(6) -0.016(5) 0.036(8)
C29 0.072(6) 0.090(7) 0.046(4) -0.005(7) -0.001(4) 0.022(8)
C30 0.21(2) 0.079(10) 0.083(9) 0.002(8) 0.030(11) -0.022(12)
Cl1 0.0477(10) 0.0356(10) 0.0621(11) 0.0062(9) 0.0193(9) -0.0065(8)
Cl2 0.0466(10) 0.0382(10) 0.0592(11) -0.0028(9) 0.0202(9) -0.0081(8)
Cl3 0.0743(14) 0.0549(13) 0.0491(10) 0.0047(10) 0.0087(10) 0.0116(12)
Cl4 0.117(3) 0.108(3) 0.147(4) -0.025(3) 0.060(3) -0.044(3)
N1 0.044(4) 0.031(3) 0.049(3) -0.009(3) 0.019(3) 0.005(3)
N2 0.053(4) 0.045(4) 0.051(3) 0.002(3) 0.029(3) 0.003(3)
N3 0.051(4) 0.060(5) 0.044(4) -0.007(3) 0.015(3) 0.017(4)
N4 0.028(3) 0.043(3) 0.030(2) 0.001(2) 0.009(2) 0.007(2)
N5 0.027(3) 0.036(3) 0.049(3) -0.014(3) 0.012(2) -0.003(2)
N6 0.041(3) 0.035(3) 0.039(3) 0.000(3) 0.011(2) 0.005(3)
O1 0.052(3) 0.047(4) 0.066(4) 0.003(3) 0.007(3) 0.021(3)
O2 0.046(3) 0.078(5) 0.031(2) -0.002(3) 0.0104(18) 0.001(3)
P1 0.0395(9) 0.0293(9) 0.0358(8) -0.0039(7) 0.0145(7) 0.0051(7)
Ru1 0.0311(2) 0.0280(2) 0.0332(2) -0.0008(3) 0.01109(14) 0.0019(3)
Cl5A 0.29(2) 0.104(10) 0.28(3) 0.113(12) 0.213(19) 0.082(12)
Cl5B 0.40(3) 0.052(6) 0.193(15) 0.023(10) 0.211(19) 0.007(11)

loop_
_atom_type_symbol
_atom_type_description
_atom_type_scat_dispersion_real
_atom_type_scat_dispersion_imag
_atom_type_scat_source
C C 0.0181 0.0091 'International Tables Vol C Tables 4.2.6.8 and 6.1.1.4'
H H 0.0000 0.0000 'International Tables Vol C Tables 4.2.6.8 and 6.1.1.4'
Cl Cl 0.3639 0.7018 'International Tables Vol C Tables 4.2.6.8 and 6.1.1.4'
N N 0.0311 0.0180 'International Tables Vol C Tables 4.2.6.8 and 6.1.1.4'
O O 0.0492 0.0322 'International Tables Vol C Tables 4.2.6.8 and 6.1.1.4'
P P 0.2955 0.4335 'International Tables Vol C Tables 4.2.6.8 and 6.1.1.4'
Ru Ru 0.0552 3.2960 'International Tables Vol C Tables 4.2.6.8 and 6.1.1.4'

loop_
_geom_angle_atom_site_label_1
_geom_angle_atom_site_label_2
_geom_angle_atom_site_label_3
_geom_angle
N1 C1 P1 111.0(5)
N1 C1 H1A 109.4
P1 C1 H1A 109.4
N1 C1 H1B 109.4
P1 C1 H1B 109.4
H1A C1 H1B 108.0
N2 C2 P1 112.2(6)
N2 C2 H2A 109.2
P1 C2 H2A 109.2
N2 C2 H2B 109.2
P1 C2 H2B 109.2
H2A C2 H2B 107.9
N3 C3 P1 112.9(5)
N3 C3 H3A 109.0
P1 C3 H3A 109.0
N3 C3 H3B 109.0
P1 C3 H3B 109.0
H3A C3 H3B 107.8
N3 C4 N1 110.4(7)
N3 C4 H4A 109.6
N1 C4 H4A 109.6
N3 C4 H4B 109.6
N1 C4 H4B 109.6
H4A C4 H4B 108.1
N3 C5 N2 114.6(6)
N3 C5 H5A 108.6
N2 C5 H5A 108.6
N3 C5 H5B 108.6
N2 C5 H5B 108.6
H5A C5 H5B 107.6
N2 C6 N1 111.3(6)
N2 C6 H6A 109.4
N1 C6 H6A 109.4
N2 C6 H6B 109.4
N1 C6 H6B 109.4
H6A C6 H6B 108.0
C8 C7 C12 119.1(7)
C8 C7 C13 121.9(7)
C12 C7 C13 119.0(8)
C7 C8 C9 120.4(9)
C7 C8 H8 119.8
C9 C8 H8 119.8
C10 C9 C8 120.8(10)
C10 C9 H9 119.6
C8 C9 H9 119.6
C11 C10 C9 118.9(9)
C11 C10 H10 120.5
C9 C10 H10 120.5
C10 C11 C12 122.8(10)
C10 C11 H11 118.6
C12 C11 H11 118.6
C7 C12 C11 117.9(10)
C7 C12 H12 121.1
C11 C12 H12 121.1
C7 C13 N4 113.6(6)
C7 C13 C14 112.3(6)
N4 C13 C14 102.8(6)
C7 C13 H13 109.3
N4 C13 H13 109.3
C14 C13 H13 109.3
O2 C14 C13 105.3(6)
O2 C14 H14A 110.7
C13 C14 H14A 110.7
O2 C14 H14B 110.7
C13 C14 H14B 110.7
H14A C14 H14B 108.8
N4 C15 O2 119.8(8)
N4 C15 C16 121.1(6)
O2 C15 C16 119.0(6)
N5 C16 C17 120.4(7)
N5 C16 C15 109.7(6)
C17 C16 C15 129.9(7)
C16 C17 C18 118.5(8)
C16 C17 H17 120.8
C18 C17 H17 120.8
C19 C18 C17 120.3(8)
C19 C18 H18 119.9
C17 C18 H18 119.9
C18 C19 C20 118.8(8)
C18 C19 H19 120.6
C20 C19 H19 120.6
N5 C20 C19 120.0(8)
N5 C20 C21 110.5(7)
C19 C20 C21 129.5(7)
N6 C21 O1 117.7(7)
N6 C21 C20 120.5(6)
O1 C21 C20 121.6(7)
O1 C22 C23 105.4(7)
O1 C22 H22A 110.7
C23 C22 H22A 110.7
O1 C22 H22B 110.7
C23 C22 H22B 110.7
H22A C22 H22B 108.8
N6 C23 C24 115.1(7)
N6 C23 C22 103.0(7)
C24 C23 C22 112.0(7)
N6 C23 H23 108.8
C24 C23 H23 108.8
C22 C23 H23 108.8
C25 C24 C29 118.7(11)
C25 C24 C23 122.0(7)
C29 C24 C23 119.2(11)
C24 C25 C26 119.6(11)
C24 C25 H25 120.2
C26 C25 H25 120.2
C27 C26 C25 120.3(14)
C27 C26 H26 119.9
C25 C26 H26 119.9
C28 C27 C26 120.2(11)
C28 C27 H27 119.9
C26 C27 H27 119.9
C27 C28 C29 120.5(12)
C27 C28 H28 119.7
C29 C28 H28 119.7
C28 C29 C24 120.7(14)
C28 C29 H29 119.6
C24 C29 H29 119.6
Cl5B C30 Cl4 115.1(13)
Cl5B C30 Cl5A 12.3(18)
Cl4 C30 Cl5A 106.6(13)
Cl5B C30 H30A 113.1
Cl4 C30 H30A 110.4
Cl5A C30 H30A 110.4
Cl5B C30 H30B 98.5
Cl4 C30 H30B 110.4
Cl5A C30 H30B 110.4
H30A C30 H30B 108.6
C1 N1 C4 111.8(6)
C1 N1 C6 111.8(6)
C4 N1 C6 109.9(6)
C1 N1 H1N 118(10)
C4 N1 H1N 107(10)
C6 N1 H1N 97(10)
C6 N2 C5 107.2(7)
C6 N2 C2 111.5(7)
C5 N2 C2 113.8(7)
C4 N3 C5 108.8(7)
C4 N3 C3 112.7(7)
C5 N3 C3 112.1(7)
C15 N4 C13 106.2(6)
C15 N4 Ru1 112.3(5)
C13 N4 Ru1 140.7(5)
C16 N5 C20 122.1(7)
C16 N5 Ru1 119.0(5)
C20 N5 Ru1 118.9(5)
C21 N6 C23 107.4(6)
C21 N6 Ru1 112.3(5)
C23 N6 Ru1 139.1(5)
C21 O1 C22 105.2(6)
C15 O2 C14 104.7(6)
C2 P1 C1 98.3(4)
C2 P1 C3 98.6(4)
C1 P1 C3 96.3(4)
C2 P1 Ru1 120.6(3)
C1 P1 Ru1 116.0(2)
C3 P1 Ru1 121.9(3)
N5 Ru1 N4 77.6(2)
N5 Ru1 N6 77.5(3)
N4 Ru1 N6 155.0(2)
N5 Ru1 P1 178.5(2)
N4 Ru1 P1 102.59(16)
N6 Ru1 P1 102.37(18)
N5 Ru1 Cl2 90.49(19)
N4 Ru1 Cl2 87.61(18)
N6 Ru1 Cl2 94.11(19)
P1 Ru1 Cl2 88.07(7)
N5 Ru1 Cl1 87.0(2)
N4 Ru1 Cl1 92.48(18)
N6 Ru1 Cl1 84.73(19)
P1 Ru1 Cl1 94.43(7)
Cl2 Ru1 Cl1 177.41(8)

loop_
_geom_bond_atom_site_label_1
_geom_bond_atom_site_label_2
_geom_bond_distance
C1 N1 1.504(9)
C1 P1 1.851(8)
C1 H1A 0.9700
C1 H1B 0.9700
C2 N2 1.481(10)
C2 P1 1.840(9)
C2 H2A 0.9700
C2 H2B 0.9700
C3 N3 1.477(10)
C3 P1 1.857(7)
C3 H3A 0.9700
C3 H3B 0.9700
C4 N3 1.431(11)
C4 N1 1.517(11)
C4 H4A 0.9700
C4 H4B 0.9700
C5 N3 1.456(12)
C5 N2 1.480(11)
C5 H5A 0.9700
C5 H5B 0.9700
C6 N2 1.449(11)
C6 N1 1.518(11)
C6 H6A 0.9700
C6 H6B 0.9700
C7 C8 1.377(13)
C7 C12 1.408(12)
C7 C13 1.496(11)
C8 C9 1.392(11)
C8 H8 0.9300
C9 C10 1.384(14)
C9 H9 0.9300
C10 C11 1.328(16)
C10 H10 0.9300
C11 C12 1.417(13)
C11 H11 0.9300
C12 H12 0.9300
C13 N4 1.497(9)
C13 C14 1.545(11)
C13 H13 0.9800
C14 O2 1.467(10)
C14 H14A 0.9700
C14 H14B 0.9700
C15 N4 1.293(9)
C15 O2 1.343(8)
C15 C16 1.454(11)
C16 N5 1.337(10)
C16 C17 1.384(10)
C17 C18 1.396(13)
C17 H17 0.9300
C18 C19 1.377(13)
C18 H18 0.9300
C19 C20 1.390(11)
C19 H19 0.9300
C20 N5 1.346(10)
C20 C21 1.438(11)
C21 N6 1.313(10)
C21 O1 1.333(9)
C22 O1 1.458(12)
C22 C23 1.534(12)
C22 H22A 0.9700
C22 H22B 0.9700
C23 N6 1.465(9)
C23 C24 1.493(14)
C23 H23 0.9800
C24 C25 1.385(15)
C24 C29 1.404(11)
C25 C26 1.386(15)
C25 H25 0.9300
C26 C27 1.385(19)
C26 H26 0.9300
C27 C28 1.36(2)
C27 H27 0.9300
C28 C29 1.362(19)
C28 H28 0.9300
C29 H29 0.9300
C30 Cl5B 1.722(18)
C30 Cl4 1.742(15)
C30 Cl5A 1.761(18)
C30 H30A 0.9700
C30 H30B 0.9700
Cl1 Ru1 2.402(2)
Cl2 Ru1 2.396(2)
N1 H1N 0.87(17)
N4 Ru1 2.086(5)
N5 Ru1 2.029(6)
N6 Ru1 2.094(6)
P1 Ru1 2.2858(17)

loop_
_geom_torsion_atom_site_label_1
_geom_torsion_atom_site_label_2
_geom_torsion_atom_site_label_3
_geom_torsion_atom_site_label_4
_geom_torsion
C12 C7 C8 C9 0.3(12)
C13 C7 C8 C9 179.3(8)
C7 C8 C9 C10 0.7(14)
C8 C9 C10 C11 -1.7(15)
C9 C10 C11 C12 1.8(16)
C8 C7 C12 C11 -0.2(11)
C13 C7 C12 C11 -179.3(7)
C10 C11 C12 C7 -0.9(14)
C8 C7 C13 N4 -32.7(10)
C12 C7 C13 N4 146.3(7)
C8 C7 C13 C14 83.5(9)
C12 C7 C13 C14 -97.5(9)
C7 C13 C14 O2 -133.3(8)
N4 C13 C14 O2 -10.8(9)
N4 C15 C16 N5 -4.0(11)
O2 C15 C16 N5 178.1(7)
N4 C15 C16 C17 173.1(8)
O2 C15 C16 C17 -4.8(14)
N5 C16 C17 C18 0.7(12)
C15 C16 C17 C18 -176.1(8)
C16 C17 C18 C19 -1.8(14)
C17 C18 C19 C20 2.0(14)
C18 C19 C20 N5 -1.3(13)
C18 C19 C20 C21 178.8(9)
N5 C20 C21 N6 -2.5(11)
C19 C20 C21 N6 177.4(8)
N5 C20 C21 O1 173.3(7)
C19 C20 C21 O1 -6.8(14)
O1 C22 C23 N6 10.3(10)
O1 C22 C23 C24 -114.0(9)
N6 C23 C24 C25 -26.7(11)
C22 C23 C24 C25 90.5(10)
N6 C23 C24 C29 156.9(8)
C22 C23 C24 C29 -85.9(10)
C29 C24 C25 C26 0.3(14)
C23 C24 C25 C26 -176.2(8)
C24 C25 C26 C27 0.6(15)
C25 C26 C27 C28 -1.0(18)
C26 C27 C28 C29 0.7(18)
C27 C28 C29 C24 0.2(18)
C25 C24 C29 C28 -0.7(15)
C23 C24 C29 C28 175.9(9)
P1 C1 N1 C4 63.3(8)
P1 C1 N1 C6 -60.4(7)
N3 C4 N1 C1 -68.4(9)
N3 C4 N1 C6 56.3(8)
N2 C6 N1 C1 68.3(8)
N2 C6 N1 C4 -56.4(8)
N1 C6 N2 C5 55.9(8)
N1 C6 N2 C2 -69.2(8)
N3 C5 N2 C6 -59.6(9)
N3 C5 N2 C2 64.1(10)
P1 C2 N2 C6 63.8(8)
P1 C2 N2 C5 -57.5(8)
N1 C4 N3 C5 -57.2(8)
N1 C4 N3 C3 67.8(9)
N2 C5 N3 C4 60.9(9)
N2 C5 N3 C3 -64.4(9)
P1 C3 N3 C4 -63.6(9)
P1 C3 N3 C5 59.5(8)
O2 C15 N4 C13 -4.1(11)
C16 C15 N4 C13 178.0(7)
O2 C15 N4 Ru1 -175.7(6)
C16 C15 N4 Ru1 6.5(10)
C7 C13 N4 C15 130.7(7)
C14 C13 N4 C15 9.0(9)
C7 C13 N4 Ru1 -61.7(10)
C14 C13 N4 Ru1 176.6(6)
C17 C16 N5 C20 0.0(12)
C15 C16 N5 C20 177.4(7)
C17 C16 N5 Ru1 -178.2(6)
C15 C16 N5 Ru1 -0.7(8)
C19 C20 N5 C16 0.3(12)
C21 C20 N5 C16 -179.8(7)
C19 C20 N5 Ru1 178.4(6)
C21 C20 N5 Ru1 -1.7(9)
O1 C21 N6 C23 -1.0(10)
C20 C21 N6 C23 174.9(7)
O1 C21 N6 Ru1 -170.8(6)
C20 C21 N6 Ru1 5.1(10)
C24 C23 N6 C21 116.2(8)
C22 C23 N6 C21 -6.0(10)
C24 C23 N6 Ru1 -78.3(10)
C22 C23 N6 Ru1 159.5(7)
N6 C21 O1 C22 8.0(11)
C20 C21 O1 C22 -167.9(8)
C23 C22 O1 C21 -10.9(10)
N4 C15 O2 C14 -3.2(11)
C16 C15 O2 C14 174.7(8)
C13 C14 O2 C15 8.7(10)
N2 C2 P1 C1 -50.4(7)
N2 C2 P1 C3 47.3(7)
N2 C2 P1 Ru1 -177.5(5)
N1 C1 P1 C2 48.9(6)
N1 C1 P1 C3 -50.7(6)
N1 C1 P1 Ru1 179.0(4)
N3 C3 P1 C2 -48.8(7)
N3 C3 P1 C1 50.6(7)
N3 C3 P1 Ru1 176.7(5)
C16 N5 Ru1 N4 3.0(5)
C20 N5 Ru1 N4 -175.1(6)
C16 N5 Ru1 N6 -178.5(6)
C20 N5 Ru1 N6 3.3(6)
C16 N5 Ru1 P1 -95(8)
C20 N5 Ru1 P1 87(8)
C16 N5 Ru1 Cl2 -84.4(6)
C20 N5 Ru1 Cl2 97.4(6)
C16 N5 Ru1 Cl1 96.2(6)
C20 N5 Ru1 Cl1 -81.9(6)
C15 N4 Ru1 N5 -4.9(6)
C13 N4 Ru1 N5 -172.0(8)
C15 N4 Ru1 N6 -8.5(10)
C13 N4 Ru1 N6 -175.6(7)
C15 N4 Ru1 P1 173.6(6)
C13 N4 Ru1 P1 6.5(8)
C15 N4 Ru1 Cl2 86.1(6)
C13 N4 Ru1 Cl2 -81.0(8)
C15 N4 Ru1 Cl1 -91.3(6)
C13 N4 Ru1 Cl1 101.6(8)
C21 N6 Ru1 N5 -4.3(6)
C23 N6 Ru1 N5 -169.4(9)
C21 N6 Ru1 N4 -0.8(10)
C23 N6 Ru1 N4 -165.8(7)
C21 N6 Ru1 P1 177.2(5)
C23 N6 Ru1 P1 12.1(9)
C21 N6 Ru1 Cl2 -93.9(6)
C23 N6 Ru1 Cl2 101.0(8)
C21 N6 Ru1 Cl1 83.8(6)
C23 N6 Ru1 Cl1 -81.3(8)
C2 P1 Ru1 N5 -178(100)
C1 P1 Ru1 N5 63(8)
C3 P1 Ru1 N5 -53(8)
C2 P1 Ru1 N4 84.6(4)
C1 P1 Ru1 N4 -33.8(4)
C3 P1 Ru1 N4 -150.4(4)
C2 P1 Ru1 N6 -94.5(4)
C1 P1 Ru1 N6 147.1(4)
C3 P1 Ru1 N6 30.5(4)
C2 P1 Ru1 Cl2 171.8(3)
C1 P1 Ru1 Cl2 53.3(3)
C3 P1 Ru1 Cl2 -63.3(4)
C2 P1 Ru1 Cl1 -8.9(3)
C1 P1 Ru1 Cl1 -127.4(3)
C3 P1 Ru1 Cl1 116.0(4)
